data_7028427
loop_
_publ_author_name
'Wang, Zheng'
'Zhang, Min'
'Pan, Shilie'
'Wang, Ying'
'Zhang, Hui'
'Chen, Zhaohui'

_publ_section_title
;
 Li0.8Mg2.1B2O5F: the first borate fluoride with magnesium-oxygen-fluorine
 octahedral chains.
;
_journal_issue 7
_journal_name_full 'Dalton transactions (Cambridge, England : 2003)'
_journal_page_first 2828
_journal_page_last 2834
_journal_paper_doi 10.1039/c3dt52592a
_journal_volume 43
_journal_year 2014
_chemical_formula_sum 'B2 F Li0.8 Mg2.1 O5'
_chemical_formula_weight 177.23
_chemical_name_systematic
; 
 ? 
;
_space_group_IT_number 14
_symmetry_cell_setting monoclinic
_symmetry_space_group_name_Hall '-P 2yn'
_symmetry_space_group_name_H-M 'P 1 21/n 1'
_atom_sites_solution_primary direct
_atom_sites_solution_secondary difmap
_audit_creation_method SHELXL-97
_cell_angle_alpha 90.00
_cell_angle_beta 91.744(9)
_cell_angle_gamma 90.00
_cell_formula_units_Z 4
_cell_length_a 3.0881(4)
_cell_length_b 13.602(2)
_cell_length_c 9.6563(15)
_cell_measurement_reflns_used 1115
_cell_measurement_temperature 296(2)
_cell_measurement_theta_max 27.42
_cell_measurement_theta_min 2.59
_cell_volume 405.42(10)
_computing_cell_refinement 'Bruker SMART'
_computing_data_collection 'Bruker SMART'
_computing_data_reduction 'Bruker SAINT'
_computing_molecular_graphics 'Bruker SHELXTL'
_computing_publication_material 'Bruker SHELXTL'
_computing_structure_refinement 'SHELXL-97 (Sheldrick, 1997)'
_computing_structure_solution 'SHELXS-97 (Sheldrick, 1990)'
_diffrn_ambient_temperature 296(2)
_diffrn_measured_fraction_theta_full 0.987
_diffrn_measured_fraction_theta_max 0.987
_diffrn_measurement_device_type 'CCD area detector'
_diffrn_measurement_method 'phi and omega scans'
_diffrn_radiation_monochromator graphite
_diffrn_radiation_source 'fine-focus sealed tube'
_diffrn_radiation_type MoK\a
_diffrn_radiation_wavelength 0.71073
_diffrn_reflns_av_R_equivalents 0.0291
_diffrn_reflns_av_sigmaI/netI 0.0379
_diffrn_reflns_limit_h_max 3
_diffrn_reflns_limit_h_min -4
_diffrn_reflns_limit_k_max 14
_diffrn_reflns_limit_k_min -17
_diffrn_reflns_limit_l_max 12
_diffrn_reflns_limit_l_min -12
_diffrn_reflns_number 3484
_diffrn_reflns_theta_full 27.52
_diffrn_reflns_theta_max 27.52
_diffrn_reflns_theta_min 2.59
_exptl_absorpt_coefficient_mu 0.568
_exptl_absorpt_correction_T_max 1.0000
_exptl_absorpt_correction_T_min 0.9269
_exptl_absorpt_correction_type numerical
_exptl_absorpt_process_details face-indexed
_exptl_crystal_colour colorless
_exptl_crystal_density_diffrn 2.904
_exptl_crystal_density_method 'not measured'
_exptl_crystal_description needlelike
_exptl_crystal_F_000 346
_exptl_crystal_size_max 0.157
_exptl_crystal_size_mid 0.042
_exptl_crystal_size_min 0.042
_refine_diff_density_max 0.433
_refine_diff_density_min -0.478
_refine_diff_density_rms 0.102
_refine_ls_extinction_method none
_refine_ls_goodness_of_fit_ref 1.008
_refine_ls_matrix_type full
_refine_ls_number_parameters 107
_refine_ls_number_reflns 908
_refine_ls_number_restraints 0
_refine_ls_restrained_S_all 1.008
_refine_ls_R_factor_all 0.0507
_refine_ls_R_factor_gt 0.0366
_refine_ls_shift/su_max 0.001
_refine_ls_shift/su_mean 0.000
_refine_ls_structure_factor_coef Fsqd
_refine_ls_weighting_details 'calc w=1/[\s^2^(Fo^2^)+(0.0645P)^2^+0.0000P] where P=(Fo^2^+2Fc^2^)/3'
_refine_ls_weighting_scheme calc
_refine_ls_wR_factor_gt 0.0935
_refine_ls_wR_factor_ref 0.1022
_reflns_number_gt 712
_reflns_number_total 908
_reflns_threshold_expression >2sigma(I)
_cod_data_source_file c3dt52592a.txt
_cod_data_source_block wz2013070201_0m
_cod_depositor_comments
;
The following automatic conversions were performed:

'_symmetry_cell_setting' value 'Monoclinic' changed to 'monoclinic'
according to
/usr/data/users/saulius/automatic-downloads/current/RSC/lib/dictionaries/cif_core.dic
dictionary named 'cif_core.dic' version 2.4.2 from 2011-04-26.

Automatic conversion script
Id: cif_fix_values 2281 2013-09-26 08:29:07Z andrius 
;
_cod_original_cell_volume 405.43(11)
_cod_original_sg_symbol_H-M P2(1)/n
_cod_database_code 7028427

loop_
_symmetry_equiv_pos_as_xyz
'x, y, z'
'-x+1/2, y+1/2, -z+1/2'
'-x, -y, -z'
'x-1/2, -y-1/2, z-1/2'

loop_
_atom_site_label
_atom_site_type_symbol
_atom_site_fract_x
_atom_site_fract_y
_atom_site_fract_z
_atom_site_U_iso_or_equiv
_atom_site_adp_type
_atom_site_occupancy
_atom_site_symmetry_multiplicity
_atom_site_calc_flag
_atom_site_refinement_flags
_atom_site_disorder_group
Mg1 Mg 0.9918(2) 0.32464(7) 1.10099(8) 0.0103(3) Uani 1 1 d . .
Mg2 Mg 0.9645(3) 0.35260(6) 0.73653(8) 0.0098(3) Uani 1 1 d . .
Li1 Li 0.5000 0.5000 1.0000 0.0143(14) Uani 0.586(17) 2 d SP 1
Mg3 Mg 0.5000 0.5000 1.0000 0.0143(14) Uani 0.207(8) 2 d SP 2
Li2 Li 0.182(3) -0.0122(7) 1.0097(10) 0.025(2) Uani 0.50 1 d P .
B1 B 0.4290(9) 0.1950(2) 0.9071(3) 0.0069(6) Uani 1 1 d . .
B2 B 0.6091(8) 0.4581(2) 1.2838(3) 0.0080(6) Uani 1 1 d . .
F1 F 0.9897(4) 0.40476(11) 0.93035(14) 0.0124(4) Uani 1 1 d . .
O1 O 0.4816(5) 0.25058(13) 0.79029(16) 0.0082(4) Uani 1 1 d . .
O2 O 1.4802(5) 0.22919(12) 1.03974(17) 0.0083(4) Uani 1 1 d . .
O4 O 0.5079(5) 0.41403(12) 1.16351(16) 0.0083(4) Uani 1 1 d . .
O3 O 1.4617(5) 0.44584(13) 0.68343(16) 0.0088(4) Uani 1 1 d . .
O5 O 0.3111(6) 0.09538(13) 0.89472(16) 0.0110(4) Uani 1 1 d . .

loop_
_atom_site_aniso_label
_atom_site_aniso_U_11
_atom_site_aniso_U_22
_atom_site_aniso_U_33
_atom_site_aniso_U_23
_atom_site_aniso_U_13
_atom_site_aniso_U_12
Mg1 0.0110(5) 0.0092(5) 0.0105(5) 0.0004(4) 0.0000(4) 0.0001(3)
Mg2 0.0115(5) 0.0076(5) 0.0103(5) 0.0004(3) 0.0003(3) -0.0002(3)
Li1 0.020(2) 0.011(2) 0.012(2) 0.0032(16) 0.0013(16) 0.0000(16)
Mg3 0.020(2) 0.011(2) 0.012(2) 0.0032(16) 0.0013(16) 0.0000(16)
Li2 0.032(5) 0.014(5) 0.028(6) 0.010(4) -0.002(5) 0.002(5)
B1 0.0071(13) 0.0035(15) 0.0103(13) -0.0016(10) 0.0028(11) -0.0005(10)
B2 0.0074(14) 0.0083(15) 0.0086(13) 0.0017(11) 0.0032(11) -0.0006(11)
F1 0.0167(8) 0.0108(9) 0.0099(8) 0.0010(6) 0.0007(6) -0.0002(6)
O1 0.0116(9) 0.0072(9) 0.0059(8) 0.0004(7) 0.0004(7) -0.0012(7)
O2 0.0094(9) 0.0081(10) 0.0075(8) -0.0003(7) 0.0002(7) 0.0004(7)
O4 0.0095(9) 0.0065(10) 0.0088(8) 0.0003(7) -0.0001(7) 0.0003(7)
O3 0.0110(9) 0.0068(10) 0.0087(9) -0.0005(7) 0.0007(7) 0.0007(7)
O5 0.0177(10) 0.0075(10) 0.0077(9) 0.0005(7) -0.0021(7) -0.0038(7)

loop_
_atom_type_symbol
_atom_type_description
_atom_type_scat_dispersion_real
_atom_type_scat_dispersion_imag
_atom_type_scat_source
Li Li -0.0003 0.0001 'International Tables Vol C Tables 4.2.6.8 and 6.1.1.4'
B B 0.0013 0.0007 'International Tables Vol C Tables 4.2.6.8 and 6.1.1.4'
O O 0.0106 0.0060 'International Tables Vol C Tables 4.2.6.8 and 6.1.1.4'
F F 0.0171 0.0103 'International Tables Vol C Tables 4.2.6.8 and 6.1.1.4'
Mg Mg 0.0486 0.0363 'International Tables Vol C Tables 4.2.6.8 and 6.1.1.4'

loop_
_geom_angle_atom_site_label_1
_geom_angle_atom_site_label_2
_geom_angle_atom_site_label_3
_geom_angle
_geom_angle_site_symmetry_1
_geom_angle_site_symmetry_3
F1 Mg1 O4 86.21(7) . .
F1 Mg1 O4 84.41(7) . 1_655
O4 Mg1 O4 97.35(8) . 1_655
F1 Mg1 O2 95.21(7) . .
O4 Mg1 O2 178.26(8) . .
O4 Mg1 O2 83.81(7) 1_655 .
F1 Mg1 O1 175.61(8) . 4_666
O4 Mg1 O1 90.13(7) . 4_666
O4 Mg1 O1 93.67(7) 1_655 4_666
O2 Mg1 O1 88.50(7) . 4_666
F1 Mg1 O2 97.00(7) . 1_455
O4 Mg1 O2 84.29(7) . 1_455
O4 Mg1 O2 177.92(8) 1_655 1_455
O2 Mg1 O2 94.53(8) . 1_455
O1 Mg1 O2 85.02(7) 4_666 1_455
F1 Mg2 O3 91.26(7) . 1_455
F1 Mg2 O3 90.37(7) . .
O3 Mg2 O3 96.92(8) 1_455 .
F1 Mg2 O1 90.61(7) . .
O3 Mg2 O1 86.17(7) 1_455 .
O3 Mg2 O1 176.74(8) . .
F1 Mg2 O1 89.75(6) . 1_655
O3 Mg2 O1 178.21(7) 1_455 1_655
O3 Mg2 O1 84.55(7) . 1_655
O1 Mg2 O1 92.35(7) . 1_655
F1 Mg2 O2 169.85(7) . 4_565
O3 Mg2 O2 97.61(7) 1_455 4_565
O3 Mg2 O2 93.43(7) . 4_565
O1 Mg2 O2 85.10(7) . 4_565
O1 Mg2 O2 81.25(7) 1_655 4_565
O4 Li1 O4 180.000(1) . 3_667
O4 Li1 F1 84.23(6) . .
O4 Li1 F1 95.77(6) 3_667 .
O4 Li1 F1 95.77(6) . 3_667
O4 Li1 F1 84.23(6) 3_667 3_667
F1 Li1 F1 180.000(1) . 3_667
O4 Li1 F1 83.27(6) . 1_455
O4 Li1 F1 96.73(6) 3_667 1_455
F1 Li1 F1 93.22(6) . 1_455
F1 Li1 F1 86.78(6) 3_667 1_455
O4 Li1 F1 96.73(6) . 3_767
O4 Li1 F1 83.27(6) 3_667 3_767
F1 Li1 F1 86.78(6) . 3_767
F1 Li1 F1 93.22(6) 3_667 3_767
F1 Li1 F1 180.00(6) 1_455 3_767
O5 Li2 O3 73.5(4) . 2_646
O5 Li2 O3 102.8(5) . 4_466
O3 Li2 O3 146.0(5) 2_646 4_466
O5 Li2 O5 120.2(5) . 3_657
O3 Li2 O5 113.3(5) 2_646 3_657
O3 Li2 O5 98.0(4) 4_466 3_657
O5 Li2 O5 146.5(5) . 3_557
O3 Li2 O5 96.5(4) 2_646 3_557
O3 Li2 O5 67.6(3) 4_466 3_557
O5 Li2 O5 93.2(4) 3_657 3_557
O2 B1 O1 124.8(2) 1_455 .
O2 B1 O5 115.4(2) 1_455 .
O1 B1 O5 119.8(2) . .
O4 B2 O3 126.6(2) . 3_767
O4 B2 O5 120.7(2) . 4_666
O3 B2 O5 112.6(2) 3_767 4_666
Mg1 F1 Mg2 125.71(8) . .
Mg1 F1 Li1 93.26(6) . .
Mg2 F1 Li1 120.43(7) . .
Mg1 F1 Mg3 95.07(6) . 1_655
Mg2 F1 Mg3 121.17(7) . 1_655
Li1 F1 Mg3 93.22(6) . 1_655
Mg1 F1 Li1 95.07(6) . 1_655
Mg2 F1 Li1 121.17(7) . 1_655
Li1 F1 Li1 93.22(6) . 1_655
Mg3 F1 Li1 0.0 1_655 1_655
B1 O1 Mg1 116.98(16) . 4_565
B1 O1 Mg2 131.75(15) . .
Mg1 O1 Mg2 94.40(7) 4_565 .
B1 O1 Mg2 116.43(15) . 1_455
Mg1 O1 Mg2 97.72(7) 4_565 1_455
Mg2 O1 Mg2 92.35(7) . 1_455
B1 O2 Mg1 114.36(15) 1_655 .
B1 O2 Mg1 122.32(15) 1_655 1_655
Mg1 O2 Mg1 94.53(8) . 1_655
B1 O2 Mg2 129.15(16) 1_655 4_666
Mg1 O2 Mg2 91.98(7) . 4_666
Mg1 O2 Mg2 96.00(7) 1_655 4_666
B2 O4 Li1 115.39(16) . .
B2 O4 Mg1 111.84(14) . .
Li1 O4 Mg1 96.24(7) . .
B2 O4 Mg1 132.20(16) . 1_455
Li1 O4 Mg1 97.13(7) . 1_455
Mg1 O4 Mg1 97.35(8) . 1_455
B2 O3 Li2 84.8(3) 3_767 2_656
B2 O3 Li2 80.0(3) 3_767 4_765
Li2 O3 Li2 34.0(5) 2_656 4_765
B2 O3 Mg2 131.14(15) 3_767 1_655
Li2 O3 Mg2 123.8(3) 2_656 1_655
Li2 O3 Mg2 102.1(3) 4_765 1_655
B2 O3 Mg2 113.87(14) 3_767 .
Li2 O3 Mg2 105.2(3) 2_656 .
Li2 O3 Mg2 138.1(3) 4_765 .
Mg2 O3 Mg2 96.92(8) 1_655 .
B1 O5 B2 131.5(2) . 4_565
B1 O5 Li2 139.1(4) . .
B2 O5 Li2 87.2(3) 4_565 .
B1 O5 Li2 106.9(3) . 3_657
B2 O5 Li2 110.9(3) 4_565 3_657
Li2 O5 Li2 59.8(5) . 3_657
B1 O5 Li2 131.4(3) . 3_557
B2 O5 Li2 75.6(3) 4_565 3_557
Li2 O5 Li2 33.5(5) . 3_557
Li2 O5 Li2 93.2(4) 3_657 3_557

loop_
_geom_bond_atom_site_label_1
_geom_bond_atom_site_label_2
_geom_bond_distance
_geom_bond_site_symmetry_2
Mg1 F1 1.9754(16) .
Mg1 O4 2.0325(19) .
Mg1 O4 2.0795(19) 1_655
Mg1 O2 2.0891(18) .
Mg1 O1 2.0958(18) 4_666
Mg1 O2 2.1154(18) 1_455
Mg2 F1 2.0008(16) .
Mg2 O3 2.0577(18) 1_455
Mg2 O3 2.0681(18) .
Mg2 O1 2.1134(18) .
Mg2 O1 2.1665(18) 1_655
Mg2 O2 2.2038(18) 4_565
Li1 O4 1.9643(16) .
Li1 O4 1.9643(16) 3_667
Li1 F1 2.1165(15) .
Li1 F1 2.1165(15) 3_667
Li1 F1 2.1329(14) 1_455
Li1 F1 2.1329(14) 3_767
Li2 O5 1.888(10) .
Li2 O3 1.988(10) 2_646
Li2 O3 2.039(11) 4_466
Li2 O5 2.120(9) 3_657
Li2 O5 2.129(10) 3_557
B1 O2 1.367(3) 1_455
B1 O1 1.371(3) .
B1 O5 1.408(3) .
B2 O4 1.336(3) .
B2 O3 1.364(3) 3_767
B2 O5 1.423(3) 4_666
F1 Mg3 2.1329(14) 1_655
F1 Li1 2.1329(14) 1_655
O1 Mg1 2.0958(18) 4_565
O1 Mg2 2.1665(18) 1_455
O2 B1 1.367(3) 1_655
O2 Mg1 2.1154(18) 1_655
O2 Mg2 2.2038(18) 4_666
O4 Mg1 2.0795(18) 1_455
O3 B2 1.364(3) 3_767
O3 Li2 1.988(10) 2_656
O3 Li2 2.039(11) 4_765
O3 Mg2 2.0577(18) 1_655
O5 B2 1.423(3) 4_565
O5 Li2 2.120(9) 3_657
O5 Li2 2.129(10) 3_557
